data_2204210
loop_
_publ_author_name
'Din\,cer, Muharrem'
'\"Ozdemir, Nam\?ik'
'\,Cukuroval\?i, Alaaddin'
'Y\?ilmaz, \.Ibrahim'
'B\"uy\"ukg\"ung\"or, Orhan'

_publ_section_title
;
 1-(3-Mesityl-3-methylcyclobutyl)-2-(pyrrolidin-1-yl)ethan-1-one
;
_journal_issue 9
_journal_name_full 'Acta Crystallographica Section E'
_journal_page_first o1523
_journal_page_last o1524
_journal_paper_doi 10.1107/S1600536804019002
_journal_volume 60
_journal_year 2004
_chemical_formula_iupac 'C20 H29 N O'
_chemical_formula_moiety 'C20 H29 N O'
_chemical_formula_sum 'C20 H29 N O'
_chemical_formula_weight 299.44
_chemical_name_systematic
;
1-(3-Mesityl-3-methylcyclobutyl)-2-(pyrrolidin-1-yl)ethan-1-one
;
_space_group_IT_number 86
_symmetry_cell_setting tetragonal
_symmetry_space_group_name_Hall '-P 4bc'
_symmetry_space_group_name_H-M 'P 42/n :2'
_atom_sites_solution_hydrogens geom
_atom_sites_solution_primary direct
_atom_sites_solution_secondary difmap
_audit_creation_method SHELXL-97
_cell_angle_alpha 90.00
_cell_angle_beta 90.00
_cell_angle_gamma 90.00
_cell_formula_units_Z 8
_cell_length_a 21.2110(9)
_cell_length_b 21.2110(9)
_cell_length_c 7.8940(4)
_cell_measurement_reflns_used 18614
_cell_measurement_temperature 293(2)
_cell_measurement_theta_max 26.01
_cell_measurement_theta_min 1.36
_cell_volume 3551.6(3)
_computing_cell_refinement X-AREA
_computing_data_collection 'X-AREA (Stoe & Cie, 2002)'
_computing_data_reduction 'X-RED32 (Stoe & Cie, 2002)'
_computing_molecular_graphics 'Ortep-3 for Windows (Farrugia, 1997)'
_computing_publication_material 'WinGX (Farrugia, 1999)'
_computing_structure_refinement 'SHELXL97 (Sheldrick, 1997)'
_computing_structure_solution 'SHELXS97 (Sheldrick, 1997)'
_diffrn_ambient_temperature 293(2)
_diffrn_detector_area_resol_mean 6.67
_diffrn_measured_fraction_theta_full 0.967
_diffrn_measured_fraction_theta_max 0.967
_diffrn_measurement_device_type 'Stoe IPDS-II'
_diffrn_measurement_method '\w scans'
_diffrn_radiation_monochromator 'plane graphite'
_diffrn_radiation_source 'sealed X-ray tube'
_diffrn_radiation_type MoK\a
_diffrn_radiation_wavelength 0.71073
_diffrn_reflns_av_R_equivalents 0.0680
_diffrn_reflns_av_sigmaI/netI 0.0722
_diffrn_reflns_limit_h_max 26
_diffrn_reflns_limit_h_min -26
_diffrn_reflns_limit_k_max 26
_diffrn_reflns_limit_k_min -26
_diffrn_reflns_limit_l_max 8
_diffrn_reflns_limit_l_min -9
_diffrn_reflns_number 23972
_diffrn_reflns_theta_full 26.02
_diffrn_reflns_theta_max 26.02
_diffrn_reflns_theta_min 1.36
_diffrn_standards_decay_% 0
_diffrn_standards_interval_count 0
_diffrn_standards_number 0
_exptl_absorpt_coefficient_mu 0.068
_exptl_absorpt_correction_type none
_exptl_crystal_colour yellow
_exptl_crystal_density_diffrn 1.120
_exptl_crystal_density_method 'not measured'
_exptl_crystal_description prism
_exptl_crystal_F_000 1312
_exptl_crystal_size_max 0.42
_exptl_crystal_size_mid 0.29
_exptl_crystal_size_min 0.20
_refine_diff_density_max 0.735
_refine_diff_density_min -0.237
_refine_ls_extinction_coef 0.0042(12)
_refine_ls_extinction_expression Fc^*^=kFc[1+0.001xFc^2^\l^3^/sin(2\q)]^-1/4^
_refine_ls_extinction_method SHELXL97
_refine_ls_goodness_of_fit_ref 1.013
_refine_ls_hydrogen_treatment constr
_refine_ls_matrix_type full
_refine_ls_number_parameters 202
_refine_ls_number_reflns 3390
_refine_ls_number_restraints 0
_refine_ls_restrained_S_all 1.013
_refine_ls_R_factor_all 0.1224
_refine_ls_R_factor_gt 0.0681
_refine_ls_shift/su_max <0.001
_refine_ls_shift/su_mean 0.000
_refine_ls_structure_factor_coef Fsqd
_refine_ls_weighting_details 'calc w=1/[\s^2^(Fo^2^)+(0.0947P)^2^] where P=(Fo^2^+2Fc^2^)/3'
_refine_ls_weighting_scheme calc
_refine_ls_wR_factor_gt 0.1789
_refine_ls_wR_factor_ref 0.1941
_reflns_number_gt 1642
_reflns_number_total 3390
_reflns_threshold_expression I>2\s(I)
_cod_data_source_file ob6401.cif
_cod_data_source_block I
_cod_original_sg_symbol_H-M 'P 42/n'
_cod_database_code 2204210
_cod_database_fobs_code 2204210

loop_
_symmetry_equiv_pos_as_xyz
'x, y, z'
'-x+1/2, -y+1/2, z'
'-y, x+1/2, z+1/2'
'y+1/2, -x, z+1/2'
'-x, -y, -z'
'x-1/2, y-1/2, -z'
'y, -x-1/2, -z-1/2'
'-y-1/2, x, -z-1/2'

loop_
_atom_site_label
_atom_site_fract_x
_atom_site_fract_y
_atom_site_fract_z
_atom_site_U_iso_or_equiv
_atom_site_adp_type
_atom_site_calc_flag
_atom_site_refinement_flags
_atom_site_occupancy
_atom_site_type_symbol
O1 0.01735(10) 0.47663(10) 0.2651(3) 0.0611(7) Uani d . 1 O
N1 0.10207(11) 0.61478(11) 0.3020(4) 0.0556(8) Uani d . 1 N
C1 0.13574(19) 0.59939(18) 0.1550(6) 0.0725(12) Uani d . 1 C
H1A 0.1073 0.5919 0.0609 0.087 Uiso calc R 1 H
H1B 0.1612 0.5620 0.1726 0.087 Uiso calc R 1 H
C2 0.17553(18) 0.6543(2) 0.1226(7) 0.0885(15) Uani d . 1 C
H2A 0.1557 0.6821 0.0408 0.106 Uiso calc R 1 H
H2B 0.2162 0.6414 0.0788 0.106 Uiso calc R 1 H
C3 0.18316(17) 0.68755(18) 0.2922(6) 0.0772(13) Uani d . 1 C
H3A 0.2275 0.6923 0.3197 0.093 Uiso calc R 1 H
H3B 0.1639 0.7290 0.2885 0.093 Uiso calc R 1 H
C4 0.15090(16) 0.64699(17) 0.4221(6) 0.0721(12) Uani d . 1 C
H4A 0.1307 0.6718 0.5098 0.087 Uiso calc R 1 H
H4B 0.1795 0.6168 0.4731 0.087 Uiso calc R 1 H
C5 -0.03070(14) 0.57584(15) 0.2227(5) 0.0545(10) Uani d . 1 C
H5 -0.0151 0.6062 0.1391 0.065 Uiso calc R 1 H
C6 -0.06678(14) 0.60881(14) 0.3649(5) 0.0500(9) Uani d . 1 C
H6A -0.0583 0.6537 0.3722 0.060 Uiso calc R 1 H
H6B -0.0618 0.5888 0.4745 0.060 Uiso calc R 1 H
C7 -0.13078(13) 0.59287(13) 0.2759(4) 0.0438(8) Uani d . 1 C
C8 -0.09309(14) 0.54568(16) 0.1646(5) 0.0521(9) Uani d . 1 C
H8A -0.0978 0.5021 0.1995 0.063 Uiso calc R 1 H
H8B -0.1011 0.5503 0.0442 0.063 Uiso calc R 1 H
C9 0.07508(16) 0.56114(17) 0.3900(5) 0.0641(10) Uani d . 1 C
H9A 0.0585 0.5744 0.4988 0.077 Uiso calc R 1 H
H9B 0.1074 0.5296 0.4098 0.077 Uiso calc R 1 H
C10 0.02067(15) 0.53218(16) 0.2794(6) 0.0664(11) Uani d . 1 C
C11 -0.15517(15) 0.64903(15) 0.1724(5) 0.0572(10) Uani d . 1 C
H11A -0.1219 0.6650 0.1022 0.086 Uiso calc R 1 H
H11B -0.1693 0.6816 0.2479 0.086 Uiso calc R 1 H
H11C -0.1897 0.6356 0.1024 0.086 Uiso calc R 1 H
C12 -0.18235(12) 0.56590(13) 0.3894(4) 0.0376(7) Uani d . 1 C
C13 -0.22210(12) 0.51696(13) 0.3304(4) 0.0367(7) Uani d . 1 C
C14 -0.26606(12) 0.48986(13) 0.4398(4) 0.0387(7) Uani d . 1 C
H14 -0.2913 0.4572 0.4000 0.046 Uiso calc R 1 H
C15 -0.27349(13) 0.50965(13) 0.6041(4) 0.0412(8) Uani d . 1 C
C16 -0.23747(13) 0.55985(14) 0.6577(4) 0.0423(8) Uani d . 1 C
H16 -0.2430 0.5750 0.7673 0.051 Uiso calc R 1 H
C17 -0.19308(13) 0.58874(13) 0.5540(4) 0.0408(8) Uani d . 1 C
C18 -0.22045(15) 0.49112(16) 0.1525(4) 0.0518(9) Uani d . 1 C
H18A -0.1887 0.5128 0.0884 0.078 Uiso calc R 1 H
H18B -0.2608 0.4972 0.0998 0.078 Uiso calc R 1 H
H18C -0.2108 0.4469 0.1560 0.078 Uiso calc R 1 H
C19 -0.32105(14) 0.47823(16) 0.7211(5) 0.0537(9) Uani d . 1 C
H19A -0.3100 0.4868 0.8368 0.081 Uiso calc R 1 H
H19B -0.3207 0.4335 0.7021 0.081 Uiso calc R 1 H
H19C -0.3624 0.4946 0.6982 0.081 Uiso calc R 1 H
C20 -0.15962(16) 0.64603(16) 0.6271(5) 0.0603(10) Uani d . 1 C
H20A -0.1864 0.6661 0.7090 0.090 Uiso calc R 1 H
H20B -0.1502 0.6752 0.5377 0.090 Uiso calc R 1 H
H20C -0.1212 0.6330 0.6808 0.090 Uiso calc R 1 H

loop_
_atom_site_aniso_label
_atom_site_aniso_U_11
_atom_site_aniso_U_22
_atom_site_aniso_U_33
_atom_site_aniso_U_12
_atom_site_aniso_U_13
_atom_site_aniso_U_23
O1 0.0586(14) 0.0445(14) 0.080(2) -0.0028(10) 0.0041(13) 0.0026(12)
N1 0.0336(13) 0.0410(14) 0.092(3) -0.0030(11) 0.0088(14) 0.0061(14)
C1 0.070(2) 0.069(2) 0.078(3) 0.010(2) 0.016(2) 0.009(2)
C2 0.053(2) 0.090(3) 0.123(4) 0.001(2) 0.010(2) -0.022(3)
C3 0.051(2) 0.063(2) 0.117(4) -0.0159(17) 0.003(2) -0.011(2)
C4 0.048(2) 0.056(2) 0.112(4) 0.0006(16) 0.004(2) -0.001(2)
C5 0.0394(16) 0.0500(18) 0.074(3) -0.0049(14) 0.0064(16) 0.0134(17)
C6 0.0421(16) 0.0454(17) 0.063(3) -0.0071(13) -0.0036(16) 0.0102(16)
C7 0.0402(15) 0.0443(16) 0.047(2) -0.0026(13) -0.0023(14) 0.0052(14)
C8 0.0408(16) 0.062(2) 0.053(2) -0.0056(14) 0.0102(15) 0.0031(17)
C9 0.060(2) 0.065(2) 0.067(3) 0.0021(17) 0.0082(19) 0.0113(19)
C10 0.0424(18) 0.0439(19) 0.113(4) -0.0050(14) 0.0090(19) 0.011(2)
C11 0.0478(18) 0.0558(19) 0.068(3) -0.0067(15) -0.0026(17) 0.0194(18)
C12 0.0353(14) 0.0377(15) 0.040(2) 0.0019(11) -0.0021(13) 0.0025(13)
C13 0.0329(14) 0.0411(15) 0.036(2) -0.0004(12) -0.0002(13) -0.0005(13)
C14 0.0339(14) 0.0402(15) 0.042(2) 0.0003(12) 0.0007(13) -0.0019(13)
C15 0.0351(15) 0.0473(17) 0.041(2) 0.0062(12) 0.0023(13) 0.0046(14)
C16 0.0414(16) 0.0488(17) 0.037(2) 0.0064(14) -0.0010(14) -0.0053(14)
C17 0.0366(15) 0.0396(15) 0.046(2) 0.0006(12) -0.0037(14) -0.0021(14)
C18 0.0475(18) 0.063(2) 0.045(2) -0.0058(15) 0.0011(15) -0.0086(16)
C19 0.0478(18) 0.065(2) 0.048(2) -0.0020(15) 0.0109(16) 0.0066(17)
C20 0.061(2) 0.057(2) 0.064(3) -0.0095(16) -0.0026(18) -0.0182(18)

loop_
_atom_type_symbol
_atom_type_description
_atom_type_scat_dispersion_real
_atom_type_scat_dispersion_imag
_atom_type_scat_source
C C 0.0033 0.0016 'International Tables Vol C Tables 4.2.6.8 and 6.1.1.4'
H H 0.0000 0.0000 'International Tables Vol C Tables 4.2.6.8 and 6.1.1.4'
N N 0.0061 0.0033 'International Tables Vol C Tables 4.2.6.8 and 6.1.1.4'
O O 0.0106 0.0060 'International Tables Vol C Tables 4.2.6.8 and 6.1.1.4'

loop_
_geom_angle_atom_site_label_1
_geom_angle_atom_site_label_2
_geom_angle_atom_site_label_3
_geom_angle
_geom_angle_publ_flag
C1 N1 C9 114.5(3) yes
C1 N1 C4 105.5(3) yes
C9 N1 C4 108.3(3) yes
N1 C1 C2 104.7(3) yes
N1 C1 H1A 110.8 ?
C2 C1 H1A 110.8 ?
N1 C1 H1B 110.8 ?
C2 C1 H1B 110.8 ?
H1A C1 H1B 108.9 ?
C1 C2 C3 106.1(4) yes
C1 C2 H2A 110.5 ?
C3 C2 H2A 110.5 ?
C1 C2 H2B 110.5 ?
C3 C2 H2B 110.5 ?
H2A C2 H2B 108.7 ?
C4 C3 C2 106.7(3) yes
C4 C3 H3A 110.4 ?
C2 C3 H3A 110.4 ?
C4 C3 H3B 110.4 ?
C2 C3 H3B 110.4 ?
H3A C3 H3B 108.6 ?
C3 C4 N1 98.0(3) yes
C3 C4 H4A 112.2 ?
N1 C4 H4A 112.2 ?
C3 C4 H4B 112.2 ?
N1 C4 H4B 112.2 ?
H4A C4 H4B 109.8 ?
C10 C5 C6 115.3(3) ?
C10 C5 C8 117.2(3) ?
C6 C5 C8 88.8(2) yes
C10 C5 H5 111.3 ?
C6 C5 H5 111.3 ?
C8 C5 H5 111.3 ?
C5 C6 C7 90.4(3) yes
C5 C6 H6A 113.6 ?
C7 C6 H6A 113.6 ?
C5 C6 H6B 113.6 ?
C7 C6 H6B 113.6 ?
H6A C6 H6B 110.9 ?
C12 C7 C11 111.2(2) yes
C12 C7 C8 117.4(2) ?
C11 C7 C8 111.9(3) yes
C12 C7 C6 116.1(3) ?
C11 C7 C6 111.3(2) yes
C8 C7 C6 86.9(2) yes
C5 C8 C7 90.3(3) yes
C5 C8 H8A 113.6 ?
C7 C8 H8A 113.6 ?
C5 C8 H8B 113.6 ?
C7 C8 H8B 113.6 ?
H8A C8 H8B 110.9 ?
N1 C9 C10 109.3(3) ?
N1 C9 H9A 109.8 ?
C10 C9 H9A 109.8 ?
N1 C9 H9B 109.8 ?
C10 C9 H9B 109.8 ?
H9A C9 H9B 108.3 ?
O1 C10 C5 122.9(3) yes
O1 C10 C9 119.0(3) yes
C5 C10 C9 117.3(3) ?
C7 C11 H11A 109.5 ?
C7 C11 H11B 109.5 ?
H11A C11 H11B 109.5 ?
C7 C11 H11C 109.5 ?
H11A C11 H11C 109.5 ?
H11B C11 H11C 109.5 ?
C17 C12 C13 117.4(3) ?
C17 C12 C7 122.0(3) ?
C13 C12 C7 120.6(3) ?
C14 C13 C12 119.7(3) ?
C14 C13 C18 116.3(3) ?
C12 C13 C18 124.0(3) ?
C15 C14 C13 122.4(3) ?
C15 C14 H14 118.8 ?
C13 C14 H14 118.8 ?
C14 C15 C16 117.6(3) ?
C14 C15 C19 121.0(3) ?
C16 C15 C19 121.4(3) ?
C15 C16 C17 122.4(3) ?
C15 C16 H16 118.8 ?
C17 C16 H16 118.8 ?
C16 C17 C12 120.2(3) ?
C16 C17 C20 116.4(3) ?
C12 C17 C20 123.4(3) ?
C13 C18 H18A 109.5 ?
C13 C18 H18B 109.5 ?
H18A C18 H18B 109.5 ?
C13 C18 H18C 109.5 ?
H18A C18 H18C 109.5 ?
H18B C18 H18C 109.5 ?
C15 C19 H19A 109.5 ?
C15 C19 H19B 109.5 ?
H19A C19 H19B 109.5 ?
C15 C19 H19C 109.5 ?
H19A C19 H19C 109.5 ?
H19B C19 H19C 109.5 ?
C17 C20 H20A 109.5 ?
C17 C20 H20B 109.5 ?
H20A C20 H20B 109.5 ?
C17 C20 H20C 109.5 ?
H20A C20 H20C 109.5 ?
H20B C20 H20C 109.5 ?

loop_
_geom_bond_atom_site_label_1
_geom_bond_atom_site_label_2
_geom_bond_distance
_geom_bond_publ_flag
O1 C10 1.186(4) yes
N1 C1 1.401(5) yes
N1 C9 1.450(4) yes
N1 C4 1.561(5) yes
C1 C2 1.461(6) ?
C1 H1A 0.9700 ?
C1 H1B 0.9700 ?
C2 C3 1.522(6) ?
C2 H2A 0.9700 ?
C2 H2B 0.9700 ?
C3 C4 1.503(6) ?
C3 H3A 0.9700 ?
C3 H3B 0.9700 ?
C4 H4A 0.9700 ?
C4 H4B 0.9700 ?
C5 C10 1.498(5) yes
C5 C6 1.527(5) yes
C5 C8 1.540(4) yes
C5 H5 0.9800 ?
C6 C7 1.565(4) yes
C6 H6A 0.9700 ?
C6 H6B 0.9700 ?
C7 C12 1.525(4) yes
C7 C11 1.534(4) yes
C7 C8 1.554(4) yes
C8 H8A 0.9700 ?
C8 H8B 0.9700 ?
C9 C10 1.572(5) yes
C9 H9A 0.9700 ?
C9 H9B 0.9700 ?
C11 H11A 0.9600 ?
C11 H11B 0.9600 ?
C11 H11C 0.9600 ?
C12 C17 1.405(4) ?
C12 C13 1.416(4) ?
C13 C14 1.395(4) ?
C13 C18 1.508(4) yes
C14 C15 1.373(4) ?
C14 H14 0.9300 ?
C15 C16 1.377(4) ?
C15 C19 1.521(4) yes
C16 C17 1.390(4) ?
C16 H16 0.9300 ?
C17 C20 1.521(4) yes
C18 H18A 0.9600 ?
C18 H18B 0.9600 ?
C18 H18C 0.9600 ?
C19 H19A 0.9600 ?
C19 H19B 0.9600 ?
C19 H19C 0.9600 ?
C20 H20A 0.9600 ?
C20 H20B 0.9600 ?
C20 H20C 0.9600 ?

loop_
_geom_hbond_atom_site_label_D
_geom_hbond_atom_site_label_H
_geom_hbond_atom_site_label_A
_geom_hbond_site_symmetry_A
_geom_hbond_distance_DH
_geom_hbond_distance_HA
_geom_hbond_distance_DA
_geom_hbond_angle_DHA
C6 H6B O1 5_566 0.97 2.65 3.594(4) 164
C9 H9A O1 5_566 0.97 2.69 3.450(5) 136
C9 H9B Cg3 5_557 0.97 3.05 3.994(4) 165
C11 H11A Cg3 8_556 0.96 2.96 3.818(3) 149

loop_
_geom_torsion_atom_site_label_1
_geom_torsion_atom_site_label_2
_geom_torsion_atom_site_label_3
_geom_torsion_atom_site_label_4
_geom_torsion
_geom_torsion_publ_flag
C9 N1 C1 C2 -161.0(3) ?
C4 N1 C1 C2 -41.9(4) ?
N1 C1 C2 C3 23.5(4) ?
C1 C2 C3 C4 4.3(4) ?
C2 C3 C4 N1 -26.8(4) ?
C1 N1 C4 C3 42.8(3) ?
C9 N1 C4 C3 165.8(3) ?
C10 C5 C6 C7 -134.1(3) ?
C8 C5 C6 C7 -14.3(2) ?
C5 C6 C7 C12 133.3(3) ?
C5 C6 C7 C11 -98.1(3) ?
C5 C6 C7 C8 14.2(2) ?
C10 C5 C8 C7 132.5(3) ?
C6 C5 C8 C7 14.4(3) ?
C12 C7 C8 C5 -132.0(3) ?
C11 C7 C8 C5 97.7(3) ?
C6 C7 C8 C5 -14.1(2) ?
C1 N1 C9 C10 -68.6(4) ?
C4 N1 C9 C10 174.1(3) ?
C6 C5 C10 O1 110.3(4) ?
C8 C5 C10 O1 7.7(6) ?
C6 C5 C10 C9 -58.9(4) ?
C8 C5 C10 C9 -161.4(3) ?
N1 C9 C10 O1 136.3(4) ?
N1 C9 C10 C5 -54.1(4) yes
C11 C7 C12 C17 -88.4(3) ?
C8 C7 C12 C17 141.0(3) ?
C6 C7 C12 C17 40.2(4) ?
C11 C7 C12 C13 90.6(3) ?
C8 C7 C12 C13 -40.0(4) ?
C6 C7 C12 C13 -140.7(3) ?
C17 C12 C13 C14 -5.4(4) ?
C7 C12 C13 C14 175.5(2) ?
C17 C12 C13 C18 174.6(3) ?
C7 C12 C13 C18 -4.5(4) ?
C12 C13 C14 C15 1.3(4) ?
C18 C13 C14 C15 -178.7(3) ?
C13 C14 C15 C16 2.7(4) ?
C13 C14 C15 C19 -178.8(3) ?
C14 C15 C16 C17 -2.5(4) ?
C19 C15 C16 C17 179.1(3) ?
C15 C16 C17 C12 -1.7(4) ?
C15 C16 C17 C20 176.5(3) ?
C13 C12 C17 C16 5.6(4) ?
C7 C12 C17 C16 -175.3(3) ?
C13 C12 C17 C20 -172.5(3) ?
C7 C12 C17 C20 6.5(4) ?

loop_
_cod_related_entry_id
_cod_related_entry_database
_cod_related_entry_code
1 ChemSpider 1072045
